data_4348519
loop_
_publ_author_name
'Sen, Srobona'
'Ke, Iou-Sheng'
'Gabba\"i, Fran\,cois P'

_publ_section_title
;
 Anion-Controlled Positional Switching of a Phenyl Group about the
 Dinuclear Core of a AuSb Complex.
;
_journal_issue 18
_journal_name_full 'Inorganic chemistry'
_journal_page_first 9162
_journal_page_last 9172
_journal_paper_doi 10.1021/acs.inorgchem.6b01290
_journal_volume 55
_journal_year 2016
_chemical_formula_moiety 'C30 H41 Au Cl F2 P2 Sb'
_chemical_formula_sum 'C30 H41 Au Cl F2 P2 Sb'
_chemical_formula_weight 855.73
_chemical_melting_point ?
_chemical_name_common None
_space_group_IT_number 14
_space_group_name_Hall '-P 2ybc'
_space_group_name_H-M_alt 'P 1 21/c 1'
_symmetry_cell_setting monoclinic
_symmetry_space_group_name_H-M 'P 1 21/c 1'
_atom_sites_solution_hydrogens geom
_atom_sites_solution_primary direct
_atom_sites_solution_secondary difmap
_audit_creation_method SHELXL-97
_cell_angle_alpha 90.00
_cell_angle_beta 101.679(8)
_cell_angle_gamma 90.00
_cell_formula_units_Z 4
_cell_length_a 11.571(9)
_cell_length_b 17.799(13)
_cell_length_c 15.330(11)
_cell_measurement_reflns_used 9911
_cell_measurement_temperature 110(2)
_cell_measurement_theta_max 28.2
_cell_measurement_theta_min 2.3
_cell_volume 3092(4)
_computing_cell_refinement 'Bruker APEX-II'
_computing_data_collection 'Bruker APEX-II'
_computing_data_reduction 'Bruker APEX-II'
_computing_molecular_graphics 'Bruker SHELXTL'
_computing_publication_material 'Bruker SHELXTL'
_computing_structure_refinement 'SHELXL-97 (Sheldrick, 2008)'
_computing_structure_solution 'SHELXS-97 (Sheldrick, 2008)'
_diffrn_ambient_temperature 110(2)
_diffrn_measured_fraction_theta_full 0.984
_diffrn_measured_fraction_theta_max 0.984
_diffrn_measurement_device_type 'BRUKE APEX-II CCD'
_diffrn_measurement_method 'phi and omega scans'
_diffrn_radiation_monochromator graphite
_diffrn_radiation_source 'fine-focus sealed tube'
_diffrn_radiation_type MoK\a
_diffrn_radiation_wavelength 0.71073
_diffrn_reflns_av_R_equivalents 0.0515
_diffrn_reflns_av_sigmaI/netI 0.0397
_diffrn_reflns_limit_h_max 15
_diffrn_reflns_limit_h_min -15
_diffrn_reflns_limit_k_max 23
_diffrn_reflns_limit_k_min -23
_diffrn_reflns_limit_l_max 20
_diffrn_reflns_limit_l_min -20
_diffrn_reflns_number 36364
_diffrn_reflns_theta_full 28.37
_diffrn_reflns_theta_max 28.37
_diffrn_reflns_theta_min 1.80
_exptl_absorpt_coefficient_mu 5.833
_exptl_absorpt_correction_T_max 0.2825
_exptl_absorpt_correction_T_min 0.1834
_exptl_absorpt_correction_type multi-scan
_exptl_absorpt_process_details SADABS
_exptl_crystal_colour Colorless
_exptl_crystal_density_diffrn 1.838
_exptl_crystal_density_method 'not measured'
_exptl_crystal_description Block
_exptl_crystal_F_000 1664
_exptl_crystal_size_max 0.44
_exptl_crystal_size_mid 0.32
_exptl_crystal_size_min 0.29
_refine_diff_density_max 1.648
_refine_diff_density_min -1.191
_refine_diff_density_rms 0.157
_refine_ls_extinction_method none
_refine_ls_goodness_of_fit_ref 1.024
_refine_ls_hydrogen_treatment constra
_refine_ls_matrix_type full
_refine_ls_number_parameters 334
_refine_ls_number_reflns 7615
_refine_ls_number_restraints 0
_refine_ls_restrained_S_all 1.024
_refine_ls_R_factor_all 0.0382
_refine_ls_R_factor_gt 0.0330
_refine_ls_shift/su_max 0.001
_refine_ls_shift/su_mean 0.000
_refine_ls_structure_factor_coef Fsqd
_refine_ls_weighting_details 'calc w=1/[\s^2^(Fo^2^)+(0.0500P)^2^+16.5178P] where P=(Fo^2^+2Fc^2^)/3'
_refine_ls_weighting_scheme calc
_refine_ls_wR_factor_gt 0.0948
_refine_ls_wR_factor_ref 0.0974
_reflns_number_gt 6831
_reflns_number_total 7615
_reflns_threshold_expression >2sigma(I)
_cod_data_source_file ic6b01290_si_001.cif
_cod_data_source_block i
_cod_depositor_comments
;
The following automatic conversions were performed:

data item '_chemical_melting_point' value 'None' was changed to '?'
-- the value is undefined or not given.

data item '_exptl_absorpt_correction_type' value 'Multi-scan' was
changed to 'multi-scan' in accordance with the
/home/saulius/struct/COD-crude-data/automatic-downloads/DataCite-retrospective/ACS/depositions/lib/dictionaries/cif_core.dic
dictionary named 'cif_core.dic' version 2.4.2 last updated on
2011-04-26.

data item '_symmetry_cell_setting' value 'Monoclinic' was changed to
'monoclinic' in accordance with the
/home/saulius/struct/COD-crude-data/automatic-downloads/DataCite-retrospective/ACS/depositions/lib/dictionaries/cif_core.dic
dictionary named 'cif_core.dic' version 2.4.2 last updated on
2011-04-26.

Automatic conversion script
Id: cif_fix_values 6909 2019-04-08 15:41:33Z antanas 
;
_cod_original_sg_symbol_H-M p_21/c
_cod_database_code 4348519

loop_
_symmetry_equiv_pos_as_xyz
'x, y, z'
'-x, y+1/2, -z+1/2'
'-x, -y, -z'
'x, -y-1/2, z-1/2'

loop_
_atom_site_label
_atom_site_type_symbol
_atom_site_fract_x
_atom_site_fract_y
_atom_site_fract_z
_atom_site_U_iso_or_equiv
_atom_site_adp_type
_atom_site_occupancy
_atom_site_symmetry_multiplicity
_atom_site_calc_flag
_atom_site_refinement_flags
Au1 Au 0.245861(15) 0.029195(10) 0.781564(11) 0.01245(6) Uani 1 1 d .
Sb1 Sb 0.29083(3) -0.083085(18) 0.67028(2) 0.01289(8) Uani 1 1 d .
Cl1 Cl 0.22926(12) 0.10650(8) 0.91614(9) 0.0220(3) Uani 1 1 d .
P1 P 0.05387(11) -0.01787(8) 0.76370(9) 0.0159(3) Uani 1 1 d .
P2 P 0.41707(11) 0.08996(7) 0.75943(9) 0.0139(2) Uani 1 1 d .
F1 F 0.3232(3) -0.16181(18) 0.5883(2) 0.0236(7) Uani 1 1 d .
F2 F 0.2256(3) -0.01866(18) 0.5655(2) 0.0206(6) Uani 1 1 d .
C1 C 0.1117(5) -0.1290(3) 0.6498(3) 0.0169(10) Uani 1 1 d .
C2 C 0.0247(5) -0.0990(3) 0.6904(3) 0.0181(10) Uani 1 1 d .
C3 C -0.0915(5) -0.1288(3) 0.6695(4) 0.0245(12) Uani 1 1 d .
H3A H -0.1518 -0.1071 0.6952 0.029 Uiso 1 1 calc R
C4 C -0.1173(5) -0.1893(4) 0.6119(4) 0.0278(13) Uani 1 1 d .
H4A H -0.1949 -0.2094 0.5988 0.033 Uiso 1 1 calc R
C5 C -0.0306(5) -0.2204(3) 0.5736(4) 0.0273(12) Uani 1 1 d .
H5A H -0.0484 -0.2620 0.5344 0.033 Uiso 1 1 calc R
C6 C 0.0839(5) -0.1906(3) 0.5925(4) 0.0225(11) Uani 1 1 d .
H6A H 0.1434 -0.2124 0.5660 0.027 Uiso 1 1 calc R
C7 C 0.4585(5) -0.0334(3) 0.6555(3) 0.0166(10) Uani 1 1 d .
C8 C 0.4924(4) 0.0391(3) 0.6843(3) 0.0157(10) Uani 1 1 d .
C9 C 0.5872(5) 0.0748(3) 0.6562(3) 0.0182(10) Uani 1 1 d .
H9A H 0.6086 0.1246 0.6754 0.022 Uiso 1 1 calc R
C10 C 0.6499(4) 0.0377(3) 0.6005(4) 0.0198(11) Uani 1 1 d .
H10A H 0.7106 0.0627 0.5783 0.024 Uiso 1 1 calc R
C11 C 0.6214(5) -0.0370(3) 0.5780(4) 0.0228(12) Uani 1 1 d .
H11A H 0.6673 -0.0643 0.5439 0.027 Uiso 1 1 calc R
C12 C 0.5273(5) -0.0718(3) 0.6045(3) 0.0191(10) Uani 1 1 d .
H12A H 0.5091 -0.1225 0.5879 0.023 Uiso 1 1 calc R
C13 C 0.3578(5) -0.1506(3) 0.7882(3) 0.0175(10) Uani 1 1 d .
C14 C 0.4727(5) -0.1399(3) 0.8356(4) 0.0232(11) Uani 1 1 d .
H14A H 0.5232 -0.1060 0.8133 0.028 Uiso 1 1 calc R
C15 C 0.5148(6) -0.1779(3) 0.9149(4) 0.0273(13) Uani 1 1 d .
H15A H 0.5926 -0.1688 0.9473 0.033 Uiso 1 1 calc R
C16 C 0.4427(6) -0.2292(3) 0.9465(4) 0.0298(14) Uani 1 1 d .
H16A H 0.4714 -0.2558 1.0003 0.036 Uiso 1 1 calc R
C17 C 0.3285(6) -0.2417(3) 0.8994(4) 0.0285(13) Uani 1 1 d .
H17A H 0.2790 -0.2767 0.9209 0.034 Uiso 1 1 calc R
C18 C 0.2867(5) -0.2026(3) 0.8204(4) 0.0235(11) Uani 1 1 d .
H18A H 0.2088 -0.2116 0.7881 0.028 Uiso 1 1 calc R
C19 C -0.0277(5) 0.0686(4) 0.6125(4) 0.0347(15) Uani 1 1 d .
H19A H -0.0834 0.1066 0.5828 0.052 Uiso 1 1 calc R
H19B H -0.0383 0.0220 0.5778 0.052 Uiso 1 1 calc R
H19C H 0.0532 0.0869 0.6171 0.052 Uiso 1 1 calc R
C20 C -0.0507(5) 0.0534(4) 0.7072(4) 0.0259(12) Uani 1 1 d .
H20A H -0.1316 0.0314 0.6996 0.031 Uiso 1 1 calc R
C21 C -0.0497(6) 0.1252(4) 0.7620(5) 0.0391(16) Uani 1 1 d .
H21A H -0.1065 0.1612 0.7292 0.059 Uiso 1 1 calc R
H21B H 0.0295 0.1474 0.7731 0.059 Uiso 1 1 calc R
H21C H -0.0714 0.1133 0.8190 0.059 Uiso 1 1 calc R
C22 C -0.1191(6) -0.0541(5) 0.8690(5) 0.0415(17) Uani 1 1 d .
H22A H -0.1309 -0.0634 0.9296 0.062 Uiso 1 1 calc R
H22B H -0.1434 -0.0985 0.8320 0.062 Uiso 1 1 calc R
H22C H -0.1667 -0.0108 0.8438 0.062 Uiso 1 1 calc R
C23 C 0.0124(5) -0.0377(3) 0.8716(4) 0.0223(11) Uani 1 1 d .
H23A H 0.0312 0.0090 0.9079 0.027 Uiso 1 1 calc R
C24 C 0.0904(7) -0.0995(4) 0.9224(5) 0.0385(16) Uani 1 1 d .
H24A H 0.0669 -0.1088 0.9794 0.058 Uiso 1 1 calc R
H24B H 0.1731 -0.0835 0.9334 0.058 Uiso 1 1 calc R
H24C H 0.0810 -0.1457 0.8869 0.058 Uiso 1 1 calc R
C25 C 0.2924(7) 0.1722(4) 0.6175(5) 0.0404(17) Uani 1 1 d .
H25A H 0.2736 0.2216 0.5901 0.061 Uiso 1 1 calc R
H25B H 0.2200 0.1485 0.6278 0.061 Uiso 1 1 calc R
H25C H 0.3279 0.1406 0.5776 0.061 Uiso 1 1 calc R
C26 C 0.3791(5) 0.1814(3) 0.7058(4) 0.0200(11) Uani 1 1 d .
H26A H 0.4532 0.2032 0.6925 0.024 Uiso 1 1 calc R
C27 C 0.3313(7) 0.2376(3) 0.7661(5) 0.0376(16) Uani 1 1 d .
H27A H 0.3129 0.2853 0.7344 0.056 Uiso 1 1 calc R
H27B H 0.3910 0.2461 0.8204 0.056 Uiso 1 1 calc R
H27C H 0.2596 0.2172 0.7819 0.056 Uiso 1 1 calc R
C28 C 0.6286(5) 0.1600(4) 0.8534(4) 0.0294(13) Uani 1 1 d .
H28A H 0.6803 0.1675 0.9118 0.044 Uiso 1 1 calc R
H28B H 0.5988 0.2088 0.8289 0.044 Uiso 1 1 calc R
H28C H 0.6731 0.1359 0.8131 0.044 Uiso 1 1 calc R
C29 C 0.5237(5) 0.1095(3) 0.8637(3) 0.0192(10) Uani 1 1 d .
H29A H 0.4796 0.1367 0.9038 0.023 Uiso 1 1 calc R
C30 C 0.5694(6) 0.0361(4) 0.9115(4) 0.0328(14) Uani 1 1 d .
H30A H 0.6256 0.0479 0.9667 0.049 Uiso 1 1 calc R
H30B H 0.6087 0.0059 0.8726 0.049 Uiso 1 1 calc R
H30C H 0.5029 0.0077 0.9256 0.049 Uiso 1 1 calc R

loop_
_atom_site_aniso_label
_atom_site_aniso_U_11
_atom_site_aniso_U_22
_atom_site_aniso_U_33
_atom_site_aniso_U_23
_atom_site_aniso_U_13
_atom_site_aniso_U_12
Au1 0.01161(10) 0.01432(10) 0.01261(10) -0.00146(6) 0.00529(7) -0.00116(6)
Sb1 0.01456(16) 0.01247(15) 0.01291(15) -0.00149(11) 0.00579(12) -0.00169(11)
Cl1 0.0218(6) 0.0272(7) 0.0195(6) -0.0079(5) 0.0100(5) -0.0027(5)
P1 0.0120(6) 0.0214(6) 0.0155(6) 0.0001(5) 0.0059(5) -0.0023(5)
P2 0.0142(6) 0.0141(6) 0.0155(6) -0.0032(5) 0.0082(5) -0.0029(5)
F1 0.0266(17) 0.0219(16) 0.0258(17) -0.0096(13) 0.0135(14) -0.0049(13)
F2 0.0186(15) 0.0285(17) 0.0151(14) 0.0041(12) 0.0043(12) -0.0026(12)
C1 0.019(2) 0.020(3) 0.013(2) -0.0004(19) 0.0045(19) -0.0053(19)
C2 0.016(2) 0.022(3) 0.016(2) 0.0005(19) 0.0025(19) -0.0043(19)
C3 0.020(3) 0.031(3) 0.022(3) -0.001(2) 0.005(2) -0.007(2)
C4 0.021(3) 0.038(3) 0.024(3) 0.000(2) 0.004(2) -0.016(2)
C5 0.030(3) 0.027(3) 0.024(3) -0.003(2) 0.003(2) -0.012(2)
C6 0.026(3) 0.020(3) 0.022(3) -0.003(2) 0.006(2) -0.004(2)
C7 0.017(2) 0.019(2) 0.014(2) 0.0024(18) 0.0028(19) 0.0023(19)
C8 0.011(2) 0.019(2) 0.017(2) 0.0020(19) 0.0045(19) 0.0025(18)
C9 0.016(2) 0.020(3) 0.019(2) 0.003(2) 0.006(2) -0.0041(19)
C10 0.010(2) 0.031(3) 0.020(3) 0.004(2) 0.0057(19) 0.000(2)
C11 0.017(3) 0.037(3) 0.016(2) -0.005(2) 0.008(2) 0.007(2)
C12 0.021(3) 0.019(3) 0.019(2) -0.0032(19) 0.007(2) 0.004(2)
C13 0.027(3) 0.013(2) 0.014(2) -0.0016(18) 0.008(2) 0.0006(19)
C14 0.033(3) 0.016(2) 0.020(3) -0.003(2) 0.005(2) 0.001(2)
C15 0.037(3) 0.023(3) 0.018(3) -0.005(2) -0.004(2) 0.009(2)
C16 0.053(4) 0.021(3) 0.015(3) 0.001(2) 0.007(3) 0.013(3)
C17 0.048(4) 0.019(3) 0.023(3) 0.008(2) 0.018(3) 0.005(3)
C18 0.030(3) 0.022(3) 0.019(3) 0.001(2) 0.008(2) 0.001(2)
C19 0.023(3) 0.045(4) 0.036(3) 0.020(3) 0.005(3) 0.001(3)
C20 0.016(3) 0.032(3) 0.027(3) 0.005(2) -0.001(2) 0.001(2)
C21 0.035(4) 0.034(4) 0.042(4) -0.006(3) -0.007(3) 0.014(3)
C22 0.022(3) 0.072(5) 0.035(4) 0.005(3) 0.017(3) -0.008(3)
C23 0.021(3) 0.031(3) 0.019(3) -0.004(2) 0.012(2) -0.005(2)
C24 0.045(4) 0.045(4) 0.030(3) 0.012(3) 0.019(3) 0.007(3)
C25 0.044(4) 0.027(3) 0.039(4) 0.006(3) -0.015(3) -0.003(3)
C26 0.023(3) 0.015(2) 0.025(3) 0.002(2) 0.013(2) 0.002(2)
C27 0.059(4) 0.018(3) 0.045(4) 0.000(3) 0.033(3) 0.009(3)
C28 0.029(3) 0.036(3) 0.023(3) -0.009(2) 0.005(2) -0.015(3)
C29 0.017(2) 0.026(3) 0.015(2) -0.004(2) 0.005(2) -0.004(2)
C30 0.032(3) 0.035(4) 0.028(3) 0.005(3) -0.002(3) -0.007(3)

loop_
_atom_type_symbol
_atom_type_description
_atom_type_scat_dispersion_real
_atom_type_scat_dispersion_imag
_atom_type_scat_source
C C 0.0033 0.0016 'International Tables Vol C Tables 4.2.6.8 and 6.1.1.4'
H H 0.0000 0.0000 'International Tables Vol C Tables 4.2.6.8 and 6.1.1.4'
F F 0.0171 0.0103 'International Tables Vol C Tables 4.2.6.8 and 6.1.1.4'
P P 0.1023 0.0942 'International Tables Vol C Tables 4.2.6.8 and 6.1.1.4'
Cl Cl 0.1484 0.1585 'International Tables Vol C Tables 4.2.6.8 and 6.1.1.4'
Sb Sb -0.5866 1.5461 'International Tables Vol C Tables 4.2.6.8 and 6.1.1.4'
Au Au -2.0133 8.8022 'International Tables Vol C Tables 4.2.6.8 and 6.1.1.4'

loop_
_geom_angle_atom_site_label_1
_geom_angle_atom_site_label_2
_geom_angle_atom_site_label_3
_geom_angle
P1 Au1 P2 163.82(5)
P1 Au1 Cl1 93.64(5)
P2 Au1 Cl1 94.21(5)
P1 Au1 Sb1 87.79(5)
P2 Au1 Sb1 88.50(5)
Cl1 Au1 Sb1 164.17(3)
F1 Sb1 F2 89.17(15)
F1 Sb1 C13 93.18(17)
F2 Sb1 C13 177.48(16)
F1 Sb1 C7 86.23(17)
F2 Sb1 C7 83.31(16)
C13 Sb1 C7 97.7(2)
F1 Sb1 C1 86.57(17)
F2 Sb1 C1 84.60(16)
C13 Sb1 C1 94.6(2)
C7 Sb1 C1 166.00(19)
F1 Sb1 Au1 178.66(10)
F2 Sb1 Au1 89.61(11)
C13 Sb1 Au1 88.05(14)
C7 Sb1 Au1 93.08(14)
C1 Sb1 Au1 93.87(14)
C2 P1 C20 103.5(3)
C2 P1 C23 110.6(3)
C20 P1 C23 106.7(3)
C2 P1 Au1 114.22(18)
C20 P1 Au1 109.0(2)
C23 P1 Au1 112.13(19)
C8 P2 C26 105.0(2)
C8 P2 C29 108.7(2)
C26 P2 C29 106.2(3)
C8 P2 Au1 112.94(18)
C26 P2 Au1 109.95(18)
C29 P2 Au1 113.49(18)
C2 C1 C6 119.0(5)
C2 C1 Sb1 122.9(4)
C6 C1 Sb1 118.1(4)
C1 C2 C3 119.6(5)
C1 C2 P1 121.3(4)
C3 C2 P1 119.0(4)
C4 C3 C2 120.3(5)
C5 C4 C3 120.2(5)
C4 C5 C6 120.0(5)
C5 C6 C1 120.8(5)
C8 C7 C12 118.2(5)
C8 C7 Sb1 122.7(4)
C12 C7 Sb1 118.5(4)
C7 C8 C9 120.5(5)
C7 C8 P2 121.4(4)
C9 C8 P2 118.2(4)
C10 C9 C8 120.5(5)
C9 C10 C11 118.5(5)
C12 C11 C10 120.9(5)
C11 C12 C7 121.0(5)
C14 C13 C18 118.4(5)
C14 C13 Sb1 120.0(4)
C18 C13 Sb1 121.6(4)
C15 C14 C13 121.2(6)
C14 C15 C16 119.7(6)
C17 C16 C15 119.9(5)
C16 C17 C18 119.9(6)
C17 C18 C13 120.8(6)
C21 C20 C19 112.7(6)
C21 C20 P1 112.7(4)
C19 C20 P1 109.8(4)
C24 C23 C22 110.7(5)
C24 C23 P1 111.1(4)
C22 C23 P1 116.6(4)
C25 C26 C27 110.6(5)
C25 C26 P2 111.0(4)
C27 C26 P2 113.0(4)
C30 C29 C28 110.0(5)
C30 C29 P2 111.0(4)
C28 C29 P2 115.0(4)

loop_
_geom_bond_atom_site_label_1
_geom_bond_atom_site_label_2
_geom_bond_distance
Au1 P1 2.338(2)
Au1 P2 2.3413(18)
Au1 Cl1 2.5193(19)
Au1 Sb1 2.7449(14)
Sb1 F1 1.968(3)
Sb1 F2 1.993(3)
Sb1 C13 2.178(5)
Sb1 C7 2.186(5)
Sb1 C1 2.191(5)
P1 C2 1.819(6)
P1 C20 1.844(6)
P1 C23 1.847(6)
P2 C8 1.819(5)
P2 C26 1.836(5)
P2 C29 1.844(5)
C1 C2 1.392(7)
C1 C6 1.402(7)
C2 C3 1.419(7)
C3 C4 1.387(8)
C4 C5 1.376(9)
C5 C6 1.402(8)
C7 C8 1.395(7)
C7 C12 1.401(7)
C8 C9 1.409(7)
C9 C10 1.394(7)
C10 C11 1.396(8)
C11 C12 1.383(8)
C13 C14 1.394(8)
C13 C18 1.393(8)
C14 C15 1.390(8)
C15 C16 1.389(9)
C16 C17 1.389(9)
C17 C18 1.396(8)
C19 C20 1.551(9)
C20 C21 1.529(9)
C22 C23 1.543(8)
C23 C24 1.532(9)
C25 C26 1.522(8)
C26 C27 1.539(8)
C28 C29 1.544(8)
C29 C30 1.537(8)
